data_1557669
loop_
_publ_author_name
'Wang, Haoran'
'Xing, Hao'
'Gong, Junyi'
'Zhang, Haoke'
'Zhang, Jun'
'Wei, Peifa'
'Yang, Guojian'
'Lam, Jacky W. Y.'
'Lu, Ran'
'Tang, Ben Zhong'

_publ_section_title
;
 &#x201C;Living&#x201D; luminogens: light driven ACQ-to-AIE transformation
 accompanied with solid-state actuation
;
_journal_issue 6
_journal_name_full 'Materials Horizons'
_journal_page_first 1566
_journal_page_last 1572
_journal_paper_doi 10.1039/D0MH00447B
_journal_volume 7
_journal_year 2020
_chemical_formula_moiety 'C30 H20 F2 N2 O2'
_chemical_formula_sum 'C30 H20 F2 N2 O2'
_chemical_formula_weight 478.48
_space_group_crystal_system monoclinic
_space_group_IT_number 13
_space_group_name_Hall '-P 2yc'
_space_group_name_H-M_alt 'P 1 2/c 1'
_atom_sites_solution_hydrogens geom
_audit_creation_date 2019-07-30
_audit_creation_method
;
Olex2 1.2-beta
(compiled 2018.05.29 svn.r3508 for OlexSys, GUI svn.r5506)
;
_audit_update_record
;
2019-07-30 deposited with the CCDC.	2020-03-26 downloaded from the CCDC.
;
_cell_angle_alpha 90
_cell_angle_beta 99.6152(11)
_cell_angle_gamma 90
_cell_formula_units_Z 8
_cell_length_a 21.7576(3)
_cell_length_b 9.38142(11)
_cell_length_c 22.7647(3)
_cell_measurement_reflns_used 14729
_cell_measurement_temperature 100.00(10)
_cell_measurement_theta_max 72.6460
_cell_measurement_theta_min 4.1110
_cell_volume 4581.39(10)
_computing_cell_refinement 'CrysAlisPro 1.171.40.53 (Rigaku OD, 2019)'
_computing_data_collection 'CrysAlisPro 1.171.40.53 (Rigaku OD, 2019)'
_computing_data_reduction 'CrysAlisPro 1.171.40.53 (Rigaku OD, 2019)'
_computing_molecular_graphics 'Olex2 (Dolomanov et al., 2009)'
_computing_publication_material 'Olex2 (Dolomanov et al., 2009)'
_computing_structure_refinement 'ShelXL (Sheldrick, 2015)'
_diffrn_ambient_environment N~2~
_diffrn_ambient_temperature 100.00(10)
_diffrn_detector 'CCD plate'
_diffrn_detector_area_resol_mean 10.3577
_diffrn_detector_type Atlas
_diffrn_measured_fraction_theta_full 0.999
_diffrn_measured_fraction_theta_max 0.998
_diffrn_measurement_details
;
List of Runs (angles in degrees, time in seconds):

  # Type    Start    End  Width  t~exp~   \w     \q     \k     \f   Frames
#--------------------------------------------------------------------------
  1  \w     32.00 130.00   1.00    3.00    --  104.49 -61.00   0.00   98
  2  \w   -110.00 -15.00   1.00    2.00    --  -40.57 -37.00  60.00   95
  3  \w    -67.00  36.00   1.00    2.00    --  -40.57  37.00-120.00  103
  4  \w    -92.00  -2.00   1.00    2.00    --  -40.57 125.00 -60.00   90
  5  \w     46.00 166.00   1.00    3.00    --  104.49  15.00  90.00  120
  6  \w     33.00 111.00   1.00    3.00    --  104.49-111.00-180.00   78
  7  \w     32.00 109.00   1.00    3.00    --  104.49 -94.00   0.00   77
  8  \w     32.00 118.00   1.00    3.00    --  104.49 -45.00-150.00   86
  9  \w     75.00 160.00   1.00    3.00    --  104.49  30.00 150.00   85
 10  \w     48.00 109.00   1.00    3.00    --  104.49 -94.00-150.00   61
 11  \w     31.00 110.00   1.00    3.00    --  104.49 -30.00 120.00   79
;
_diffrn_measurement_device 'four-circle diffractometer'
_diffrn_measurement_device_type 'SuperNova, Dual, Cu at home/near, Atlas'
_diffrn_measurement_method '\w scans'
_diffrn_orient_matrix_type 'CrysAlisPro convention (1999,Acta A55,543-557)'
_diffrn_orient_matrix_UB_11 0.0024975000
_diffrn_orient_matrix_UB_12 0.1603444000
_diffrn_orient_matrix_UB_13 0.0150090000
_diffrn_orient_matrix_UB_21 0.0583615000
_diffrn_orient_matrix_UB_22 0.0158366000
_diffrn_orient_matrix_UB_23 -0.0295643000
_diffrn_orient_matrix_UB_31 -0.0416953000
_diffrn_orient_matrix_UB_32 0.0321648000
_diffrn_orient_matrix_UB_33 -0.0600910000
_diffrn_radiation_monochromator mirror
_diffrn_radiation_probe x-ray
_diffrn_radiation_type CuK\a
_diffrn_radiation_wavelength 1.54184
_diffrn_reflns_av_R_equivalents 0.0318
_diffrn_reflns_av_unetI/netI 0.0294
_diffrn_reflns_Laue_measured_fraction_full 0.999
_diffrn_reflns_Laue_measured_fraction_max 0.998
_diffrn_reflns_limit_h_max 17
_diffrn_reflns_limit_h_min -26
_diffrn_reflns_limit_k_max 11
_diffrn_reflns_limit_k_min -11
_diffrn_reflns_limit_l_max 25
_diffrn_reflns_limit_l_min -27
_diffrn_reflns_number 25454
_diffrn_reflns_point_group_measured_fraction_full 0.999
_diffrn_reflns_point_group_measured_fraction_max 0.998
_diffrn_reflns_theta_full 66.500
_diffrn_reflns_theta_max 67.496
_diffrn_reflns_theta_min 3.939
_diffrn_source 'micro-focus sealed X-ray tube'
_diffrn_source_type 'SuperNova (Cu) X-ray Source'
_exptl_absorpt_coefficient_mu 0.814
_exptl_absorpt_correction_T_max 1.00000
_exptl_absorpt_correction_T_min 0.91695
_exptl_absorpt_correction_type multi-scan
_exptl_absorpt_process_details
;
CrysAlisPro 1.171.40.53 (Rigaku Oxford Diffraction, 2019)
Empirical absorption correction using spherical harmonics,
 implemented in SCALE3 ABSPACK scaling algorithm.
;
_exptl_crystal_colour colourless
_exptl_crystal_density_diffrn 1.387
_exptl_crystal_description block
_exptl_crystal_F_000 1984
_exptl_crystal_size_max 0.22
_exptl_crystal_size_mid 0.14
_exptl_crystal_size_min 0.13
_refine_diff_density_max 0.505
_refine_diff_density_min -0.308
_refine_diff_density_rms 0.045
_refine_ls_extinction_method none
_refine_ls_goodness_of_fit_ref 1.025
_refine_ls_hydrogen_treatment constr
_refine_ls_matrix_type full
_refine_ls_number_parameters 649
_refine_ls_number_reflns 8266
_refine_ls_number_restraints 6
_refine_ls_restrained_S_all 1.027
_refine_ls_R_factor_all 0.0482
_refine_ls_R_factor_gt 0.0447
_refine_ls_shift/su_max 0.000
_refine_ls_shift/su_mean 0.000
_refine_ls_structure_factor_coef Fsqd
_refine_ls_weighting_details 'w=1/[\s^2^(Fo^2^)+(0.0496P)^2^+3.0996P] where P=(Fo^2^+2Fc^2^)/3'
_refine_ls_weighting_scheme calc
_refine_ls_wR_factor_gt 0.1112
_refine_ls_wR_factor_ref 0.1139
_reflns_Friedel_coverage 0.000
_reflns_number_gt 7580
_reflns_number_total 8266
_reflns_threshold_expression 'I > 2\s(I)'
_cod_data_source_file d0mh00447b9.cif
_cod_data_source_block ran12cult
_cod_depositor_comments
;Adding full bibliography for 1557668--1557673.cif.

 Adding full bibliography for 1557668--1557673.cif.
;
_cod_original_cell_volume 4581.40(9)
_cod_database_code 1557669
_shelx_shelxl_version_number 2018/3
_shelx_space_group_comment
;
The symmetry employed for this shelxl refinement is uniquely defined
by the following loop, which should always be used as a source of
symmetry information in preference to the above space-group names.
They are only intended as comments.
;
_reflns_odcompleteness_completeness 99.74
_reflns_odcompleteness_iscentric 1
_reflns_odcompleteness_theta 66.97
_olex2_refinement_description
;
1. Fixed Uiso
 At 1.2 times of:
  All C(H) groups
2. Uiso/Uaniso restraints and constraints
N10 \\sim C33: within 2A with sigma of 0.001 and sigma for terminal atoms of
0.02
3.a Ternary CH refined with riding coordinates:
 C19(H19), C38(H38), C46(H46), C55(H55), C18(H18), C44(H44), C47(H47), C63(H63)
3.b Aromatic/amide H refined with riding coordinates:
 C25(H25), C30(H30), C34(H34), C40(H40), C41(H41), C42(H42), C43(H43),
 C45(H45), C48(H48), C49(H49), C56(H56), C59(H59), C61(H61), C62(H62), C64(H64),
  C69(H69), C22(H22), C26(H26), C27(H27), C37(H37), C50(H50), C51(H51),
 C54(H54), C58(H58), C60(H60), C65(H65), C66(H66), C67(H67), C68(H68), C70(H70),
  C71(H71), C72(H72)
;
_olex2_submission_special_instructions 'No special instructions were received'
_oxdiff_exptl_absorpt_empirical_details
;
Empirical correction (ABSPACK) includes:
- Absorption correction using spherical harmonics
- Frame scaling
;
_oxdiff_exptl_absorpt_empirical_full_max 1.288
_oxdiff_exptl_absorpt_empirical_full_min 0.708

loop_
_space_group_symop_operation_xyz
'x, y, z'
'-x, y, -z+1/2'
'-x, -y, -z'
'x, -y, z-1/2'

loop_
_atom_site_label
_atom_site_type_symbol
_atom_site_fract_x
_atom_site_fract_y
_atom_site_fract_z
_atom_site_U_iso_or_equiv
_atom_site_adp_type
_atom_site_occupancy
_atom_site_site_symmetry_order
_atom_site_calc_flag
_atom_site_refinement_flags_posn
_atom_site_refinement_flags_adp
_atom_site_refinement_flags_occupancy
_atom_site_disorder_assembly
_atom_site_disorder_group
F1 F 0.09876(5) 0.58029(13) 0.26812(5) 0.0372(3) Uani 1 1 d . . . . .
O3 O 0.01109(5) 0.22708(13) 0.01502(5) 0.0232(3) Uani 1 1 d . . . . .
F4 F 0.29398(5) 0.09612(12) -0.17445(5) 0.0340(3) Uani 1 1 d . . . . .
O5 O 0.10408(5) 0.59686(13) -0.09245(5) 0.0237(3) Uani 1 1 d . . . . .
N9 N 0.20280(6) 0.67894(16) -0.07460(6) 0.0218(3) Uani 1 1 d . . . . .
N12 N 0.10010(7) 0.15039(16) 0.07092(6) 0.0235(3) Uani 1 1 d . . . . .
C13 C 0.17282(8) 0.73200(18) -0.12943(7) 0.0222(3) Uani 1 1 d . . . . .
C15 C 0.11224(8) 0.68224(18) -0.13990(7) 0.0205(3) Uani 1 1 d . . . . .
C16 C 0.16135(8) 0.60238(18) -0.05559(7) 0.0213(3) Uani 1 1 d . . . . .
C17 C 0.04908(8) 0.07504(19) 0.08753(8) 0.0244(4) Uani 1 1 d . . . . .
C19 C 0.17362(7) 0.35588(18) -0.00152(7) 0.0198(3) Uani 1 1 d . . . . .
H19 H 0.194766 0.320888 0.038254 0.024 Uiso 1 1 calc R . . . .
C20 C 0.10620(8) 0.51589(17) 0.09036(7) 0.0209(3) Uani 1 1 d . . . . .
C24 C 0.07493(8) 0.23462(18) 0.02950(7) 0.0211(3) Uani 1 1 d . . . . .
C25 C 0.18118(8) 0.29950(19) -0.10964(7) 0.0236(4) Uani 1 1 d . . . . .
H25 H 0.144470 0.353814 -0.122133 0.028 Uiso 1 1 calc R . . . .
C29 C 0.20404(8) 0.28503(17) -0.04879(7) 0.0202(3) Uani 1 1 d . . . . .
C30 C 0.28829(8) 0.13975(19) -0.07378(8) 0.0264(4) Uani 1 1 d . . . . .
H30 H 0.324962 0.084960 -0.061796 0.032 Uiso 1 1 calc R . . . .
C31 C 0.10091(9) 0.55527(19) 0.20943(7) 0.0260(4) Uani 1 1 d . . . . .
C34 C 0.06891(9) 0.7203(2) -0.18900(8) 0.0279(4) Uani 1 1 d . . . . .
H34 H 0.027225 0.686138 -0.194914 0.034 Uiso 1 1 calc R . . . .
C35 C 0.26418(8) 0.15822(18) -0.13304(8) 0.0250(4) Uani 1 1 d . . . . .
C36 C -0.00503(8) 0.12355(18) 0.05268(7) 0.0221(3) Uani 1 1 d . . . . .
C38 C 0.16827(7) 0.52334(18) 0.00173(7) 0.0203(3) Uani 1 1 d . . . . .
H38 H 0.200937 0.565812 0.032941 0.024 Uiso 1 1 calc R . . . .
C40 C 0.09021(10) 0.8110(2) -0.22876(8) 0.0336(4) Uani 1 1 d . . . . .
H40 H 0.062359 0.840692 -0.263250 0.040 Uiso 1 1 calc R . . . .
C41 C -0.06403(8) 0.0742(2) 0.05629(8) 0.0284(4) Uani 1 1 d . . . . .
H41 H -0.100172 0.108490 0.030971 0.034 Uiso 1 1 calc R . . . .
C42 C 0.04969(8) 0.5350(2) 0.10993(8) 0.0258(4) Uani 1 1 d . . . . .
H42 H 0.012217 0.533817 0.081710 0.031 Uiso 1 1 calc R . . . .
C43 C 0.21121(8) 0.23581(19) -0.15225(8) 0.0254(4) Uani 1 1 d . . . . .
H43 H 0.195440 0.245798 -0.193542 0.031 Uiso 1 1 calc R . . . .
C45 C 0.15121(10) 0.8601(2) -0.21985(9) 0.0368(5) Uani 1 1 d . . . . .
H45 H 0.164019 0.921164 -0.248830 0.044 Uiso 1 1 calc R . . . .
C46 C 0.10270(7) 0.34799(18) -0.00292(7) 0.0206(3) Uani 1 1 d . . . . .
H46 H 0.080964 0.350401 -0.045233 0.025 Uiso 1 1 calc R . . . .
C48 C 0.04660(8) 0.5558(2) 0.16965(8) 0.0275(4) Uani 1 1 d . . . . .
H48 H 0.007698 0.569932 0.182517 0.033 Uiso 1 1 calc R . . . .
C49 C 0.16013(8) 0.5125(2) 0.13258(8) 0.0263(4) Uani 1 1 d . . . . .
H49 H 0.199183 0.497202 0.120160 0.032 Uiso 1 1 calc R . . . .
C55 C 0.10484(7) 0.50349(18) 0.02387(7) 0.0199(3) Uani 1 1 d . . . . .
H55 H 0.071697 0.565382 0.001147 0.024 Uiso 1 1 calc R . . . .
C56 C 0.25743(8) 0.20361(19) -0.03187(8) 0.0237(4) Uani 1 1 d . . . . .
H56 H 0.273215 0.191277 0.009310 0.028 Uiso 1 1 calc R . . . .
C59 C 0.04611(10) -0.0299(2) 0.13002(8) 0.0320(4) Uani 1 1 d . . . . .
H59 H 0.082634 -0.066091 0.154153 0.038 Uiso 1 1 calc R . . . .
C61 C 0.19393(9) 0.8232(2) -0.17028(9) 0.0323(4) Uani 1 1 d . . . . .
H61 H 0.235497 0.858122 -0.164273 0.039 Uiso 1 1 calc R . . . .
C62 C -0.01280(10) -0.0795(2) 0.13551(9) 0.0370(5) Uani 1 1 d . . . . .
H62 H -0.016556 -0.150031 0.164643 0.044 Uiso 1 1 calc R . . . .
C64 C -0.06691(10) -0.0287(2) 0.09941(9) 0.0345(4) Uani 1 1 d . . . . .
H64 H -0.106318 -0.065530 0.104611 0.041 Uiso 1 1 calc R . . . .
C69 C 0.15790(8) 0.5312(2) 0.19291(8) 0.0290(4) Uani 1 1 d . . . . .
H69 H 0.194799 0.527358 0.221818 0.035 Uiso 1 1 calc R . . . .
O2 O 0.40855(5) 0.45375(13) 0.14126(5) 0.0241(3) Uani 1 1 d . . . . .
F6 F 0.19363(5) 0.87800(14) 0.19566(5) 0.0385(3) Uani 1 1 d . . . . .
O7 O 0.39958(6) 0.87976(14) -0.09253(6) 0.0292(3) Uani 1 1 d . . . . .
F8 F 0.41836(6) 0.29930(14) -0.21301(5) 0.0409(3) Uani 1 1 d . . . . .
N10 N 0.47027(7) 0.78170(15) -0.02006(6) 0.0227(3) Uani 1 1 d . U . . .
N11 N 0.31449(7) 0.41183(16) 0.08642(6) 0.0231(3) Uani 1 1 d . . . . .
C14 C 0.32338(8) 0.77607(18) 0.08978(8) 0.0229(3) Uani 1 1 d . . . . .
C18 C 0.38790(8) 0.57658(18) 0.04705(7) 0.0209(3) Uani 1 1 d . . . . .
H18 H 0.433038 0.561140 0.045308 0.025 Uiso 1 1 calc R . . . .
C21 C 0.36952(8) 0.50450(18) -0.06768(7) 0.0214(3) Uani 1 1 d . . . . .
C22 C 0.33403(8) 0.52026(19) -0.12376(8) 0.0261(4) Uani 1 1 d . . . . .
H22 H 0.297909 0.578811 -0.128492 0.031 Uiso 1 1 calc R . . . .
C23 C 0.31950(8) 0.33623(19) 0.14042(8) 0.0242(4) Uani 1 1 d . . . . .
C26 C 0.29257(9) 0.7889(2) 0.18705(8) 0.0282(4) Uani 1 1 d . . . . .
H26 H 0.301305 0.774145 0.228895 0.034 Uiso 1 1 calc R . . . .
C27 C 0.35005(9) 0.4526(2) -0.17303(8) 0.0281(4) Uani 1 1 d . . . . .
H27 H 0.325769 0.464779 -0.211440 0.034 Uiso 1 1 calc R . . . .
C28 C 0.36690(8) 0.47547(18) 0.08968(7) 0.0213(3) Uani 1 1 d . . . . .
C32 C 0.50185(8) 0.84766(19) -0.06138(8) 0.0253(4) Uani 1 1 d . . . . .
C33 C 0.41123(8) 0.80491(18) -0.04131(8) 0.0237(3) Uani 1 1 d . U . . .
C37 C 0.42129(9) 0.4172(2) -0.06128(8) 0.0300(4) Uani 1 1 d . . . . .
H37 H 0.445934 0.405439 -0.023011 0.036 Uiso 1 1 calc R . . . .
C39 C 0.45844(8) 0.90737(19) -0.10544(8) 0.0263(4) Uani 1 1 d . . . . .
C44 C 0.35824(8) 0.75166(18) -0.01430(7) 0.0222(3) Uani 1 1 d . . . . .
H44 H 0.318525 0.804313 -0.028278 0.027 Uiso 1 1 calc R . . . .
C47 C 0.34997(8) 0.58516(18) -0.01647(7) 0.0211(3) Uani 1 1 d . . . . .
H47 H 0.305448 0.561969 -0.014718 0.025 Uiso 1 1 calc R . . . .
C50 C 0.26597(8) 0.8337(2) 0.06490(8) 0.0266(4) Uani 1 1 d . . . . .
H50 H 0.256797 0.849186 0.023109 0.032 Uiso 1 1 calc R . . . .
C51 C 0.35554(9) 0.2163(2) 0.25095(8) 0.0327(4) Uani 1 1 d . . . . .
H51 H 0.366577 0.175062 0.289389 0.039 Uiso 1 1 calc R . . . .
C52 C 0.40221(9) 0.3670(2) -0.16481(8) 0.0288(4) Uani 1 1 d . . . . .
C53 C 0.37738(8) 0.36440(19) 0.17406(7) 0.0242(4) Uani 1 1 d . . . . .
C54 C 0.22172(9) 0.8691(2) 0.10018(8) 0.0301(4) Uani 1 1 d . . . . .
H54 H 0.182653 0.909057 0.083186 0.036 Uiso 1 1 calc R . . . .
C57 C 0.23644(9) 0.8445(2) 0.16023(8) 0.0285(4) Uani 1 1 d . . . . .
C58 C 0.27792(9) 0.2436(2) 0.16134(8) 0.0296(4) Uani 1 1 d . . . . .
H58 H 0.238255 0.222388 0.138635 0.036 Uiso 1 1 calc R . . . .
C60 C 0.33597(8) 0.75515(19) 0.15128(8) 0.0259(4) Uani 1 1 d . . . . .
H60 H 0.375156 0.716933 0.168943 0.031 Uiso 1 1 calc R . . . .
C63 C 0.37450(8) 0.74081(18) 0.05472(7) 0.0217(3) Uani 1 1 d . . . . .
H63 H 0.413674 0.793959 0.070309 0.026 Uiso 1 1 calc R . . . .
C65 C 0.39733(9) 0.3068(2) 0.22994(8) 0.0322(4) Uani 1 1 d . . . . .
H65 H 0.437098 0.327859 0.252462 0.039 Uiso 1 1 calc R . . . .
C66 C 0.29755(10) 0.1841(2) 0.21698(8) 0.0336(4) Uani 1 1 d . . . . .
H66 H 0.270772 0.119416 0.232559 0.040 Uiso 1 1 calc R . . . .
C67 C 0.47494(11) 0.9811(2) -0.15346(9) 0.0405(5) Uani 1 1 d . . . . .
H67 H 0.444777 1.023382 -0.183371 0.049 Uiso 1 1 calc R . . . .
C68 C 0.43800(9) 0.3461(2) -0.10985(9) 0.0347(4) Uani 1 1 d . . . . .
H68 H 0.473230 0.284842 -0.105130 0.042 Uiso 1 1 calc R . . . .
C70 C 0.53808(12) 0.9888(3) -0.15481(11) 0.0493(6) Uani 1 1 d . . . . .
H70 H 0.551738 1.037082 -0.186977 0.059 Uiso 1 1 calc R . . . .
C71 C 0.56541(9) 0.8576(2) -0.06323(12) 0.0422(5) Uani 1 1 d . . . . .
H71 H 0.595852 0.817298 -0.033020 0.051 Uiso 1 1 calc R . . . .
C72 C 0.58175(11) 0.9291(2) -0.11133(13) 0.0502(7) Uani 1 1 d . . . . .
H72 H 0.624614 0.937304 -0.114417 0.060 Uiso 1 1 calc R . . . .

loop_
_atom_site_aniso_label
_atom_site_aniso_U_11
_atom_site_aniso_U_22
_atom_site_aniso_U_33
_atom_site_aniso_U_23
_atom_site_aniso_U_13
_atom_site_aniso_U_12
F1 0.0481(7) 0.0464(7) 0.0200(5) -0.0056(5) 0.0138(5) -0.0113(5)
O3 0.0220(6) 0.0233(6) 0.0254(6) -0.0005(5) 0.0069(5) -0.0018(5)
F4 0.0461(6) 0.0309(6) 0.0298(5) -0.0035(4) 0.0206(5) 0.0067(5)
O5 0.0236(6) 0.0244(6) 0.0229(6) 0.0060(5) 0.0029(5) -0.0017(5)
N9 0.0207(7) 0.0245(7) 0.0206(7) 0.0004(6) 0.0044(5) 0.0004(6)
N12 0.0232(7) 0.0249(8) 0.0231(7) -0.0014(6) 0.0059(6) -0.0011(6)
C13 0.0224(8) 0.0227(8) 0.0216(8) -0.0004(7) 0.0044(6) 0.0011(7)
C15 0.0250(8) 0.0187(8) 0.0182(8) 0.0026(6) 0.0047(6) -0.0008(6)
C16 0.0261(8) 0.0199(8) 0.0175(8) -0.0007(6) 0.0023(6) 0.0047(7)
C17 0.0288(9) 0.0212(8) 0.0247(8) -0.0045(7) 0.0090(7) -0.0004(7)
C19 0.0190(8) 0.0214(8) 0.0189(8) 0.0016(6) 0.0029(6) 0.0007(6)
C20 0.0273(8) 0.0163(8) 0.0197(8) 0.0003(6) 0.0056(6) -0.0008(6)
C24 0.0212(8) 0.0225(8) 0.0201(8) -0.0043(7) 0.0050(6) -0.0003(7)
C25 0.0238(8) 0.0240(9) 0.0236(8) 0.0034(7) 0.0063(7) 0.0011(7)
C29 0.0220(8) 0.0185(8) 0.0210(8) 0.0015(6) 0.0066(6) -0.0007(6)
C30 0.0264(9) 0.0243(9) 0.0293(9) -0.0014(7) 0.0068(7) 0.0047(7)
C31 0.0373(10) 0.0247(9) 0.0181(8) -0.0029(7) 0.0111(7) -0.0077(7)
C34 0.0292(9) 0.0273(9) 0.0253(9) 0.0035(7) -0.0014(7) -0.0024(7)
C35 0.0325(9) 0.0194(8) 0.0267(9) -0.0040(7) 0.0156(7) -0.0021(7)
C36 0.0264(8) 0.0185(8) 0.0236(8) -0.0042(7) 0.0106(7) -0.0020(7)
C38 0.0197(8) 0.0226(9) 0.0183(8) -0.0003(6) 0.0026(6) 0.0000(6)
C40 0.0413(11) 0.0332(10) 0.0250(9) 0.0082(8) 0.0015(8) 0.0025(9)
C41 0.0257(9) 0.0262(9) 0.0356(10) -0.0076(8) 0.0116(7) -0.0021(7)
C42 0.0232(8) 0.0288(9) 0.0248(9) 0.0022(7) 0.0026(7) 0.0001(7)
C43 0.0323(9) 0.0254(9) 0.0195(8) 0.0016(7) 0.0067(7) -0.0016(7)
C45 0.0453(12) 0.0353(11) 0.0318(10) 0.0141(8) 0.0123(9) -0.0010(9)
C46 0.0205(8) 0.0232(8) 0.0181(7) -0.0005(6) 0.0029(6) 0.0008(6)
C48 0.0270(9) 0.0290(9) 0.0291(9) -0.0006(7) 0.0117(7) -0.0003(7)
C49 0.0231(8) 0.0310(10) 0.0260(9) 0.0000(7) 0.0079(7) 0.0019(7)
C55 0.0193(8) 0.0215(8) 0.0187(8) 0.0014(6) 0.0031(6) 0.0022(6)
C56 0.0267(9) 0.0218(8) 0.0228(8) 0.0002(7) 0.0045(7) 0.0029(7)
C59 0.0419(11) 0.0259(10) 0.0297(9) 0.0012(8) 0.0098(8) 0.0017(8)
C61 0.0304(10) 0.0323(10) 0.0366(10) 0.0043(8) 0.0128(8) -0.0069(8)
C62 0.0547(13) 0.0242(10) 0.0371(11) 0.0013(8) 0.0226(9) -0.0038(9)
C64 0.0387(11) 0.0259(10) 0.0449(11) -0.0085(8) 0.0240(9) -0.0098(8)
C69 0.0268(9) 0.0371(11) 0.0218(8) 0.0014(7) -0.0001(7) -0.0033(8)
O2 0.0227(6) 0.0277(6) 0.0217(6) -0.0002(5) 0.0029(5) 0.0013(5)
F6 0.0389(6) 0.0495(7) 0.0308(6) -0.0071(5) 0.0168(5) 0.0119(5)
O7 0.0288(6) 0.0296(7) 0.0293(6) 0.0019(5) 0.0056(5) -0.0009(5)
F8 0.0427(7) 0.0537(8) 0.0276(6) -0.0155(5) 0.0097(5) 0.0045(6)
N10 0.0253(6) 0.0185(6) 0.0245(6) 0.0008(5) 0.0046(5) 0.0013(5)
N11 0.0243(7) 0.0250(7) 0.0193(7) -0.0003(6) 0.0018(6) 0.0035(6)
C14 0.0270(9) 0.0172(8) 0.0256(8) -0.0034(7) 0.0076(7) -0.0001(7)
C18 0.0207(8) 0.0225(9) 0.0198(8) -0.0017(6) 0.0042(6) 0.0003(6)
C21 0.0247(8) 0.0193(8) 0.0212(8) -0.0009(6) 0.0064(6) -0.0042(7)
C22 0.0259(9) 0.0254(9) 0.0268(9) 0.0006(7) 0.0043(7) 0.0036(7)
C23 0.0263(9) 0.0235(9) 0.0244(8) -0.0001(7) 0.0090(7) 0.0040(7)
C26 0.0372(10) 0.0255(9) 0.0228(9) -0.0035(7) 0.0081(7) 0.0028(8)
C27 0.0324(9) 0.0318(10) 0.0187(8) 0.0006(7) 0.0001(7) -0.0010(8)
C28 0.0267(8) 0.0194(8) 0.0186(8) -0.0013(6) 0.0057(6) 0.0053(7)
C32 0.0239(8) 0.0203(8) 0.0332(9) -0.0061(7) 0.0091(7) -0.0018(7)
C33 0.0283(7) 0.0189(7) 0.0253(7) -0.0024(6) 0.0087(6) -0.0003(6)
C37 0.0294(9) 0.0353(10) 0.0229(9) -0.0052(8) -0.0027(7) 0.0039(8)
C39 0.0275(9) 0.0240(9) 0.0285(9) -0.0057(7) 0.0080(7) -0.0066(7)
C44 0.0216(8) 0.0230(9) 0.0222(8) 0.0002(7) 0.0041(6) 0.0031(7)
C47 0.0196(8) 0.0235(9) 0.0205(8) 0.0012(7) 0.0037(6) -0.0002(6)
C50 0.0302(9) 0.0285(9) 0.0218(8) -0.0044(7) 0.0061(7) 0.0011(7)
C51 0.0414(11) 0.0373(11) 0.0214(9) 0.0087(8) 0.0111(8) 0.0103(9)
C52 0.0302(9) 0.0329(10) 0.0251(9) -0.0110(8) 0.0097(7) -0.0042(8)
C53 0.0291(9) 0.0253(9) 0.0192(8) 0.0007(7) 0.0072(7) 0.0078(7)
C54 0.0257(9) 0.0357(10) 0.0293(9) -0.0061(8) 0.0060(7) 0.0051(8)
C57 0.0300(9) 0.0291(10) 0.0295(9) -0.0087(7) 0.0139(7) 0.0014(7)
C58 0.0296(9) 0.0331(10) 0.0274(9) 0.0019(8) 0.0087(7) 0.0006(8)
C60 0.0281(9) 0.0238(9) 0.0262(9) -0.0019(7) 0.0055(7) 0.0020(7)
C63 0.0217(8) 0.0227(9) 0.0207(8) -0.0009(7) 0.0036(6) -0.0009(7)
C65 0.0333(10) 0.0380(11) 0.0244(9) 0.0022(8) 0.0024(7) 0.0080(8)
C66 0.0404(11) 0.0340(10) 0.0296(9) 0.0048(8) 0.0148(8) 0.0040(9)
C67 0.0564(13) 0.0373(11) 0.0303(10) -0.0045(9) 0.0141(9) -0.0145(10)
C68 0.0260(9) 0.0409(11) 0.0355(10) -0.0109(9) 0.0003(8) 0.0088(8)
C70 0.0649(15) 0.0384(12) 0.0555(14) -0.0202(11) 0.0413(13) -0.0275(12)
C71 0.0251(10) 0.0287(10) 0.0737(15) -0.0157(10) 0.0110(10) -0.0013(8)
C72 0.0404(12) 0.0351(12) 0.0846(18) -0.0263(12) 0.0380(13) -0.0153(10)

loop_
_atom_type_symbol
_atom_type_description
_atom_type_scat_dispersion_real
_atom_type_scat_dispersion_imag
_atom_type_scat_source
C C 0.0181 0.0091 'International Tables Vol C Tables 4.2.6.8 and 6.1.1.4'
H H 0.0000 0.0000 'International Tables Vol C Tables 4.2.6.8 and 6.1.1.4'
F F 0.0727 0.0534 'International Tables Vol C Tables 4.2.6.8 and 6.1.1.4'
N N 0.0311 0.0180 'International Tables Vol C Tables 4.2.6.8 and 6.1.1.4'
O O 0.0492 0.0322 'International Tables Vol C Tables 4.2.6.8 and 6.1.1.4'

loop_
_geom_angle_atom_site_label_1
_geom_angle_atom_site_label_2
_geom_angle_atom_site_label_3
_geom_angle
_geom_angle_site_symmetry_1
_geom_angle_site_symmetry_3
_geom_angle_publ_flag
C24 O3 C36 103.82(13) . . ?
C15 O5 C16 103.45(12) . . ?
C16 N9 C13 104.51(14) . . ?
C24 N12 C17 104.25(14) . . ?
C15 C13 N9 108.84(14) . . ?
C15 C13 C61 120.18(16) . . ?
C61 C13 N9 130.96(16) . . ?
O5 C15 C13 107.77(14) . . ?
O5 C15 C34 128.52(15) . . ?
C13 C15 C34 123.66(16) . . ?
O5 C16 C38 117.58(14) . . ?
N9 C16 O5 115.43(14) . . ?
N9 C16 C38 126.97(15) . . ?
C36 C17 N12 108.18(15) . . ?
C36 C17 C59 119.92(17) . . ?
C59 C17 N12 131.90(17) . . ?
C29 C19 C38 121.11(13) . . ?
C29 C19 C46 121.44(14) . . ?
C46 C19 C38 88.13(12) . . ?
C42 C20 C55 117.42(15) . . ?
C49 C20 C42 118.23(15) . . ?
C49 C20 C55 124.34(15) . . ?
O3 C24 C46 113.44(14) . . ?
N12 C24 O3 115.80(15) . . ?
N12 C24 C46 130.58(15) . . ?
C43 C25 C29 121.20(16) . . ?
C25 C29 C19 122.55(15) . . ?
C56 C29 C19 119.37(14) . . ?
C56 C29 C25 118.07(15) . . ?
C35 C30 C56 118.05(16) . . ?
F1 C31 C69 118.47(16) . . ?
C48 C31 F1 118.80(16) . . ?
C48 C31 C69 122.73(16) . . ?
C40 C34 C15 115.56(17) . . ?
F4 C35 C30 118.55(16) . . ?
F4 C35 C43 118.59(16) . . ?
C43 C35 C30 122.86(16) . . ?
O3 C36 C17 107.94(14) . . ?
O3 C36 C41 127.51(16) . . ?
C41 C36 C17 124.55(17) . . ?
C16 C38 C19 116.94(13) . . ?
C16 C38 C55 112.23(13) . . ?
C55 C38 C19 88.41(12) . . ?
C34 C40 C45 121.85(17) . . ?
C36 C41 C64 115.37(18) . . ?
C48 C42 C20 121.58(16) . . ?
C35 C43 C25 118.24(16) . . ?
C61 C45 C40 122.22(18) . . ?
C19 C46 C55 89.01(12) . . ?
C24 C46 C19 121.03(14) . . ?
C24 C46 C55 117.37(13) . . ?
C31 C48 C42 118.18(16) . . ?
C20 C49 C69 121.01(16) . . ?
C20 C55 C38 116.36(13) . . ?
C20 C55 C46 116.85(13) . . ?
C38 C55 C46 87.48(12) . . ?
C29 C56 C30 121.57(16) . . ?
C62 C59 C17 116.81(18) . . ?
C45 C61 C13 116.51(17) . . ?
C59 C62 C64 122.06(18) . . ?
C41 C64 C62 121.28(18) . . ?
C31 C69 C49 118.20(16) . . ?
C28 O2 C53 103.89(13) . . ?
C33 O7 C39 103.53(14) . . ?
C33 N10 C32 103.84(14) . . ?
C28 N11 C23 104.27(14) . . ?
C50 C14 C60 118.41(16) . . ?
C50 C14 C63 124.07(15) . . ?
C60 C14 C63 117.46(15) . . ?
C28 C18 C47 118.15(14) . . ?
C28 C18 C63 117.90(13) . . ?
C47 C18 C63 88.45(12) . . ?
C22 C21 C47 118.21(15) . . ?
C37 C21 C22 118.68(16) . . ?
C37 C21 C47 123.10(15) . . ?
C27 C22 C21 121.40(16) . . ?
C53 C23 N11 108.49(15) . . ?
C53 C23 C58 120.78(16) . . ?
C58 C23 N11 130.72(17) . . ?
C57 C26 C60 117.98(17) . . ?
C52 C27 C22 118.10(16) . . ?
O2 C28 C18 115.03(14) . . ?
N11 C28 O2 115.80(15) . . ?
N11 C28 C18 129.07(15) . . ?
C39 C32 N10 108.41(15) . . ?
C39 C32 C71 120.94(19) . . ?
C71 C32 N10 130.65(19) . . ?
O7 C33 C44 119.19(15) . . ?
N10 C33 O7 115.84(15) . . ?
N10 C33 C44 124.94(16) . . ?
C21 C37 C68 121.16(16) . . ?
O7 C39 C67 128.98(18) . . ?
C32 C39 O7 108.38(15) . . ?
C32 C39 C67 122.63(18) . . ?
C33 C44 C47 114.52(14) . . ?
C33 C44 C63 112.33(14) . . ?
C63 C44 C47 88.41(12) . . ?
C18 C47 C44 88.97(12) . . ?
C21 C47 C18 121.47(14) . . ?
C21 C47 C44 118.47(14) . . ?
C14 C50 C54 121.18(16) . . ?
C65 C51 C66 121.64(17) . . ?
F8 C52 C27 118.64(16) . . ?
F8 C52 C68 118.95(17) . . ?
C68 C52 C27 122.41(17) . . ?
O2 C53 C23 107.54(14) . . ?
O2 C53 C65 129.08(17) . . ?
C65 C53 C23 123.37(18) . . ?
C57 C54 C50 117.76(17) . . ?
F6 C57 C26 117.90(16) . . ?
F6 C57 C54 118.75(16) . . ?
C54 C57 C26 123.34(17) . . ?
C66 C58 C23 116.43(18) . . ?
C26 C60 C14 121.32(17) . . ?
C14 C63 C18 115.91(14) . . ?
C14 C63 C44 117.15(14) . . ?
C44 C63 C18 88.13(12) . . ?
C53 C65 C51 115.69(18) . . ?
C58 C66 C51 122.07(18) . . ?
C70 C67 C39 115.6(2) . . ?
C52 C68 C37 118.22(17) . . ?
C72 C70 C67 122.3(2) . . ?
C72 C71 C32 116.4(2) . . ?
C70 C72 C71 122.1(2) . . ?

loop_
_geom_bond_atom_site_label_1
_geom_bond_atom_site_label_2
_geom_bond_distance
_geom_bond_site_symmetry_2
_geom_bond_publ_flag
F1 C31 1.3648(19) . ?
O3 C24 1.375(2) . ?
O3 C36 1.379(2) . ?
F4 C35 1.3611(19) . ?
O5 C15 1.3798(19) . ?
O5 C16 1.382(2) . ?
N9 C13 1.400(2) . ?
N9 C16 1.283(2) . ?
N12 C17 1.420(2) . ?
N12 C24 1.281(2) . ?
C13 C15 1.381(2) . ?
C13 C61 1.397(3) . ?
C15 C34 1.383(2) . ?
C16 C38 1.486(2) . ?
C17 C36 1.382(3) . ?
C17 C59 1.389(3) . ?
C19 C29 1.509(2) . ?
C19 C38 1.578(2) . ?
C19 C46 1.540(2) . ?
C20 C42 1.388(2) . ?
C20 C49 1.387(2) . ?
C20 C55 1.514(2) . ?
C24 C46 1.480(2) . ?
C25 C29 1.398(2) . ?
C25 C43 1.392(2) . ?
C29 C56 1.390(2) . ?
C30 C35 1.374(3) . ?
C30 C56 1.391(2) . ?
C31 C48 1.364(3) . ?
C31 C69 1.373(3) . ?
C34 C40 1.378(3) . ?
C35 C43 1.371(3) . ?
C36 C41 1.380(2) . ?
C38 C55 1.558(2) . ?
C40 C45 1.387(3) . ?
C41 C64 1.386(3) . ?
C42 C48 1.386(3) . ?
C45 C61 1.381(3) . ?
C46 C55 1.579(2) . ?
C49 C69 1.393(2) . ?
C59 C62 1.389(3) . ?
C62 C64 1.402(3) . ?
O2 C28 1.373(2) . ?
O2 C53 1.374(2) . ?
F6 C57 1.367(2) . ?
O7 C33 1.348(2) . ?
O7 C39 1.385(2) . ?
F8 C52 1.364(2) . ?
N10 C32 1.398(2) . ?
N10 C33 1.313(2) . ?
N11 C23 1.408(2) . ?
N11 C28 1.278(2) . ?
C14 C50 1.392(3) . ?
C14 C60 1.395(2) . ?
C14 C63 1.510(2) . ?
C18 C28 1.483(2) . ?
C18 C47 1.543(2) . ?
C18 C63 1.583(2) . ?
C21 C22 1.385(2) . ?
C21 C37 1.381(3) . ?
C21 C47 1.509(2) . ?
C22 C27 1.383(3) . ?
C23 C53 1.386(3) . ?
C23 C58 1.394(3) . ?
C26 C57 1.374(3) . ?
C26 C60 1.383(3) . ?
C27 C52 1.377(3) . ?
C32 C39 1.377(3) . ?
C32 C71 1.394(3) . ?
C33 C44 1.481(2) . ?
C37 C68 1.390(3) . ?
C39 C67 1.390(3) . ?
C44 C47 1.572(2) . ?
C44 C63 1.555(2) . ?
C50 C54 1.393(2) . ?
C51 C65 1.386(3) . ?
C51 C66 1.398(3) . ?
C52 C68 1.373(3) . ?
C53 C65 1.384(2) . ?
C54 C57 1.371(3) . ?
C58 C66 1.385(3) . ?
C67 C70 1.381(3) . ?
C70 C72 1.372(4) . ?
C71 C72 1.381(4) . ?

loop_
_geom_torsion_atom_site_label_1
_geom_torsion_atom_site_label_2
_geom_torsion_atom_site_label_3
_geom_torsion_atom_site_label_4
_geom_torsion
_geom_torsion_site_symmetry_1
_geom_torsion_site_symmetry_2
_geom_torsion_site_symmetry_3
_geom_torsion_site_symmetry_4
_geom_torsion_publ_flag
F1 C31 C48 C42 177.85(16) . . . . ?
F1 C31 C69 C49 -176.97(16) . . . . ?
O3 C24 C46 C19 -168.80(14) . . . . ?
O3 C24 C46 C55 84.42(17) . . . . ?
O3 C36 C41 C64 -178.52(16) . . . . ?
F4 C35 C43 C25 -179.71(15) . . . . ?
O5 C15 C34 C40 178.23(17) . . . . ?
O5 C16 C38 C19 74.63(19) . . . . ?
O5 C16 C38 C55 -25.4(2) . . . . ?
N9 C13 C15 O5 -0.73(19) . . . . ?
N9 C13 C15 C34 176.80(16) . . . . ?
N9 C13 C61 C45 -177.44(18) . . . . ?
N9 C16 C38 C19 -106.94(19) . . . . ?
N9 C16 C38 C55 153.02(16) . . . . ?
N12 C17 C36 O3 -0.11(18) . . . . ?
N12 C17 C36 C41 179.89(16) . . . . ?
N12 C17 C59 C62 178.69(18) . . . . ?
N12 C24 C46 C19 16.3(3) . . . . ?
N12 C24 C46 C55 -90.4(2) . . . . ?
C13 N9 C16 O5 -0.16(19) . . . . ?
C13 N9 C16 C38 -178.62(16) . . . . ?
C13 C15 C34 C40 1.2(3) . . . . ?
C15 O5 C16 N9 -0.27(19) . . . . ?
C15 O5 C16 C38 178.33(14) . . . . ?
C15 C13 C61 C45 0.6(3) . . . . ?
C15 C34 C40 C45 0.1(3) . . . . ?
C16 O5 C15 C13 0.60(17) . . . . ?
C16 O5 C15 C34 -176.77(18) . . . . ?
C16 N9 C13 C15 0.54(19) . . . . ?
C16 N9 C13 C61 178.79(19) . . . . ?
C16 C38 C55 C20 -142.02(15) . . . . ?
C16 C38 C55 C46 99.11(14) . . . . ?
C17 N12 C24 O3 0.14(19) . . . . ?
C17 N12 C24 C46 174.90(17) . . . . ?
C17 C36 C41 C64 1.5(3) . . . . ?
C17 C59 C62 C64 1.1(3) . . . . ?
C19 C29 C56 C30 -178.00(16) . . . . ?
C19 C38 C55 C20 99.41(15) . . . . ?
C19 C38 C55 C46 -19.46(11) . . . . ?
C19 C46 C55 C20 -98.46(15) . . . . ?
C19 C46 C55 C38 19.96(12) . . . . ?
C20 C42 C48 C31 -0.8(3) . . . . ?
C20 C49 C69 C31 -1.0(3) . . . . ?
C24 O3 C36 C17 0.18(17) . . . . ?
C24 O3 C36 C41 -179.82(17) . . . . ?
C24 N12 C17 C36 -0.01(18) . . . . ?
C24 N12 C17 C59 -179.64(19) . . . . ?
C24 C46 C55 C20 26.4(2) . . . . ?
C24 C46 C55 C38 144.82(14) . . . . ?
C25 C29 C56 C30 1.1(3) . . . . ?
C29 C19 C38 C16 31.9(2) . . . . ?
C29 C19 C38 C55 146.11(14) . . . . ?
C29 C19 C46 C24 92.70(19) . . . . ?
C29 C19 C46 C55 -145.55(15) . . . . ?
C29 C25 C43 C35 -0.1(3) . . . . ?
C30 C35 C43 C25 0.7(3) . . . . ?
C34 C40 C45 C61 -1.1(3) . . . . ?
C35 C30 C56 C29 -0.6(3) . . . . ?
C36 O3 C24 N12 -0.21(18) . . . . ?
C36 O3 C24 C46 -175.88(13) . . . . ?
C36 C17 C59 C62 -0.9(3) . . . . ?
C36 C41 C64 C62 -1.2(3) . . . . ?
C38 C19 C29 C25 -61.4(2) . . . . ?
C38 C19 C29 C56 117.59(17) . . . . ?
C38 C19 C46 C24 -141.43(15) . . . . ?
C38 C19 C46 C55 -19.68(11) . . . . ?
C40 C45 C61 C13 0.7(3) . . . . ?
C42 C20 C49 C69 -1.5(3) . . . . ?
C42 C20 C55 C38 164.01(15) . . . . ?
C42 C20 C55 C46 -94.69(18) . . . . ?
C43 C25 C29 C19 178.32(16) . . . . ?
C43 C25 C29 C56 -0.7(3) . . . . ?
C46 C19 C29 C25 47.5(2) . . . . ?
C46 C19 C29 C56 -133.49(17) . . . . ?
C46 C19 C38 C16 -94.28(15) . . . . ?
C46 C19 C38 C55 19.96(11) . . . . ?
C48 C31 C69 C49 2.8(3) . . . . ?
C49 C20 C42 C48 2.4(3) . . . . ?
C49 C20 C55 C38 -14.5(2) . . . . ?
C49 C20 C55 C46 86.8(2) . . . . ?
C55 C20 C42 C48 -176.19(16) . . . . ?
C55 C20 C49 C69 177.01(17) . . . . ?
C56 C30 C35 F4 -179.96(15) . . . . ?
C56 C30 C35 C43 -0.3(3) . . . . ?
C59 C17 C36 O3 179.57(15) . . . . ?
C59 C17 C36 C41 -0.4(3) . . . . ?
C59 C62 C64 C41 -0.1(3) . . . . ?
C61 C13 C15 O5 -179.20(16) . . . . ?
C61 C13 C15 C34 -1.7(3) . . . . ?
C69 C31 C48 C42 -1.9(3) . . . . ?
O2 C53 C65 C51 -178.30(17) . . . . ?
O7 C33 C44 C47 110.94(17) . . . . ?
O7 C33 C44 C63 -150.18(15) . . . . ?
O7 C39 C67 C70 -178.77(18) . . . . ?
F8 C52 C68 C37 179.29(18) . . . . ?
N10 C32 C39 O7 -0.09(19) . . . . ?
N10 C32 C39 C67 -179.94(17) . . . . ?
N10 C32 C71 C72 178.91(18) . . . . ?
N10 C33 C44 C47 -67.0(2) . . . . ?
N10 C33 C44 C63 31.8(2) . . . . ?
N11 C23 C53 O2 -1.14(19) . . . . ?
N11 C23 C53 C65 179.89(17) . . . . ?
N11 C23 C58 C66 179.11(18) . . . . ?
C14 C50 C54 C57 -0.4(3) . . . . ?
C21 C22 C27 C52 0.8(3) . . . . ?
C21 C37 C68 C52 1.1(3) . . . . ?
C22 C21 C37 C68 0.1(3) . . . . ?
C22 C21 C47 C18 -178.38(16) . . . . ?
C22 C21 C47 C44 -70.4(2) . . . . ?
C22 C27 C52 F8 179.78(16) . . . . ?
C22 C27 C52 C68 0.6(3) . . . . ?
C23 N11 C28 O2 -0.76(19) . . . . ?
C23 N11 C28 C18 -176.78(16) . . . . ?
C23 C53 C65 C51 0.4(3) . . . . ?
C23 C58 C66 C51 0.8(3) . . . . ?
C27 C52 C68 C37 -1.5(3) . . . . ?
C28 O2 C53 C23 0.67(17) . . . . ?
C28 O2 C53 C65 179.56(18) . . . . ?
C28 N11 C23 C53 1.15(18) . . . . ?
C28 N11 C23 C58 -177.43(19) . . . . ?
C28 C18 C47 C21 -97.33(19) . . . . ?
C28 C18 C47 C44 139.44(15) . . . . ?
C28 C18 C63 C14 -20.4(2) . . . . ?
C28 C18 C63 C44 -139.87(15) . . . . ?
C32 N10 C33 O7 -0.1(2) . . . . ?
C32 N10 C33 C44 177.91(16) . . . . ?
C32 C39 C67 C70 1.1(3) . . . . ?
C32 C71 C72 C70 0.7(3) . . . . ?
C33 O7 C39 C32 0.02(18) . . . . ?
C33 O7 C39 C67 179.86(19) . . . . ?
C33 N10 C32 C39 0.12(19) . . . . ?
C33 N10 C32 C71 -179.19(19) . . . . ?
C33 C44 C47 C18 95.20(15) . . . . ?
C33 C44 C47 C21 -30.5(2) . . . . ?
C33 C44 C63 C14 143.93(15) . . . . ?
C33 C44 C63 C18 -97.73(15) . . . . ?
C37 C21 C22 C27 -1.1(3) . . . . ?
C37 C21 C47 C18 1.0(3) . . . . ?
C37 C21 C47 C44 108.91(19) . . . . ?
C39 O7 C33 N10 0.1(2) . . . . ?
C39 O7 C33 C44 -178.08(15) . . . . ?
C39 C32 C71 C72 -0.3(3) . . . . ?
C39 C67 C70 C72 -0.7(3) . . . . ?
C47 C18 C28 O2 168.50(14) . . . . ?
C47 C18 C28 N11 -15.5(3) . . . . ?
C47 C18 C63 C14 100.89(15) . . . . ?
C47 C18 C63 C44 -18.57(12) . . . . ?
C47 C21 C22 C27 178.31(16) . . . . ?
C47 C21 C37 C68 -179.24(18) . . . . ?
C47 C44 C63 C14 -100.12(15) . . . . ?
C47 C44 C63 C18 18.21(12) . . . . ?
C50 C14 C60 C26 0.7(3) . . . . ?
C50 C14 C63 C18 -110.25(19) . . . . ?
C50 C14 C63 C44 -8.2(2) . . . . ?
C50 C54 C57 F6 -179.78(17) . . . . ?
C50 C54 C57 C26 0.9(3) . . . . ?
C53 O2 C28 N11 0.08(19) . . . . ?
C53 O2 C28 C18 176.66(14) . . . . ?
C53 C23 C58 C66 0.7(3) . . . . ?
C57 C26 C60 C14 -0.2(3) . . . . ?
C58 C23 C53 O2 177.61(15) . . . . ?
C58 C23 C53 C65 -1.4(3) . . . . ?
C60 C14 C50 C54 -0.4(3) . . . . ?
C60 C14 C63 C18 72.7(2) . . . . ?
C60 C14 C63 C44 174.77(15) . . . . ?
C60 C26 C57 F6 -179.91(16) . . . . ?
C60 C26 C57 C54 -0.6(3) . . . . ?
C63 C14 C50 C54 -177.38(17) . . . . ?
C63 C14 C60 C26 177.92(16) . . . . ?
C63 C18 C28 O2 -87.11(18) . . . . ?
C63 C18 C28 N11 88.9(2) . . . . ?
C63 C18 C47 C21 141.58(15) . . . . ?
C63 C18 C47 C44 18.35(12) . . . . ?
C63 C44 C47 C18 -18.70(12) . . . . ?
C63 C44 C47 C21 -144.44(15) . . . . ?
C65 C51 C66 C58 -1.8(3) . . . . ?
C66 C51 C65 C53 1.1(3) . . . . ?
C67 C70 C72 C71 -0.1(3) . . . . ?
C71 C32 C39 O7 179.30(16) . . . . ?
C71 C32 C39 C67 -0.6(3) . . . . ?
